data_4114606
loop_
_publ_author_name
'Carrie E. Buss'
'Kent R. Mann'

_publ_section_title
;
 Synthesis and Characterization of Pt(CN-p-(C2H5)C6H4)2(CN)2, a
 Crystalline Vapoluminescent Compound That Detects Vapor-Phase Aromatic
 Hydrocarbons
;
_journal_name_full 'Journal of the American Chemical Society'
_journal_page_first 1031
_journal_page_last 1039
_journal_paper_doi 10.1021/ja011986v
_journal_volume 124
_journal_year 2002
_chemical_compound_source 'Prof. Mann / C. Buss '
_chemical_formula_sum 'C20 H18 N4 Pt'
_chemical_formula_weight 509.47
_chemical_name_common 97212e
_chemical_name_systematic
; 
 ? 
;
_space_group_IT_number 15
_symmetry_cell_setting monoclinic
_symmetry_space_group_name_Hall '-C 2yc'
_symmetry_space_group_name_H-M 'C 1 2/c 1'
_atom_sites_solution_hydrogens geom
_atom_sites_solution_primary direct
_atom_sites_solution_secondary difmap
_audit_creation_method SHELXL
_cell_angle_alpha 90.00
_cell_angle_beta 117.813(1)
_cell_angle_gamma 90.00
_cell_formula_units_Z 8
_cell_length_a 20.0943(9)
_cell_length_b 18.2433(8)
_cell_length_c 13.1405(5)
_cell_measurement_temperature 173(2)
_cell_volume 4260.6(3)
_computing_structure_refinement 'SHELXL-93 (Sheldrick, 1993)'
_computing_structure_solution 'SHELXS-86 (Sheldrick, 1990)'
_diffrn_ambient_temperature 173(2)
_diffrn_radiation_monochromator graphite
_diffrn_radiation_source 'fine-focus sealed tube'
_diffrn_radiation_type MoK\a
_diffrn_radiation_wavelength 0.71073
_diffrn_reflns_av_R_equivalents 0.0357
_diffrn_reflns_av_sigmaI/netI 0.0741
_diffrn_reflns_limit_h_max 21
_diffrn_reflns_limit_h_min -23
_diffrn_reflns_limit_k_max 21
_diffrn_reflns_limit_k_min 0
_diffrn_reflns_limit_l_max 15
_diffrn_reflns_limit_l_min 0
_diffrn_reflns_number 9183
_diffrn_reflns_theta_max 25.05
_diffrn_reflns_theta_min 1.60
_exptl_absorpt_coefficient_mu 6.594
_exptl_absorpt_correction_T_max 0.630
_exptl_absorpt_correction_T_min 0.099
_exptl_absorpt_correction_type multi-scan
_exptl_absorpt_process_details 'SADABS (Sheldrick, 1996)'
_exptl_crystal_colour yellow
_exptl_crystal_density_diffrn 1.589
_exptl_crystal_description Needle
_exptl_crystal_F_000 1952
_exptl_crystal_size_max 0.35
_exptl_crystal_size_mid 0.13
_exptl_crystal_size_min 0.07
_refine_diff_density_max 1.753
_refine_diff_density_min -1.179
_refine_diff_density_rms 0.153
_refine_ls_extinction_coef 0.00010(3)
_refine_ls_extinction_expression Fc^*^=kFc[1+0.001xFc^2^\l^3^/sin(2\q)]^-1/4^
_refine_ls_extinction_method SHELXL
_refine_ls_goodness_of_fit_all 0.932
_refine_ls_goodness_of_fit_obs 1.211
_refine_ls_matrix_type full
_refine_ls_number_parameters 229
_refine_ls_number_reflns 3683
_refine_ls_number_restraints 30
_refine_ls_restrained_S_all 0.969
_refine_ls_restrained_S_obs 1.204
_refine_ls_R_factor_all 0.1055
_refine_ls_R_factor_obs 0.0420
_refine_ls_shift/esd_max 0.002
_refine_ls_shift/esd_mean 0.000
_refine_ls_structure_factor_coef Fsqd
_refine_ls_weighting_details 'w=1/[\s^2^(Fo^2^)+(0.0406P)^2^+0.0000P] where P=(Fo^2^+2Fc^2^)/3'
_refine_ls_weighting_scheme calc
_refine_ls_wR_factor_all 0.1023
_refine_ls_wR_factor_obs 0.0848
_reflns_number_observed 1742
_reflns_number_total 3683
_reflns_observed_criterion >2sigma(I)
_cod_data_source_file ja011986v_2.cif
_cod_data_source_block 97212e
_cod_depositor_comments
;
The following automatic conversions were performed:

'_refine_ls_weighting_scheme' value 'calc
w=1/[\s^2^(Fo^2^)+(0.0406P)^2^+0.0000P] where P=(Fo^2^+2Fc^2^)/3' was
changed to 'calc'. New tag '_refine_ls_weighting_details' was
created. The value of the new tag was set to
'w=1/[\s^2^(Fo^2^)+(0.0406P)^2^+0.0000P] where P=(Fo^2^+2Fc^2^)/3'.

Automatic conversion script
Id: cif_fix_values 3143 2015-03-26 13:38:13Z robertas 

The following automatic conversions were performed:

'_exptl_absorpt_correction_type' value 'multi-scans' was replaced
with the value 'multi-scan' as specified in the replacement file
'src/cod-tools/trunk/data/replacement-values/replacement_values.lst'.

Automatic conversion script
Id: cif_fix_values 5376 2017-05-30 11:51:03Z andrius 
;
_cod_database_code 4114606

loop_
_symmetry_equiv_pos_as_xyz
'x, y, z'
'-x, y, -z+1/2'
'x+1/2, y+1/2, z'
'-x+1/2, y+1/2, -z+1/2'
'-x, -y, -z'
'x, -y, z-1/2'
'-x+1/2, -y+1/2, -z'
'x+1/2, -y+1/2, z-1/2'

loop_
_atom_site_aniso_label
_atom_site_aniso_U_11
_atom_site_aniso_U_22
_atom_site_aniso_U_33
_atom_site_aniso_U_23
_atom_site_aniso_U_13
_atom_site_aniso_U_12
Pt1 0.0229(2) 0.0210(2) 0.0190(2) 0.0006(3) 0.01101(14) 0.0008(3)
N1 0.035(6) 0.037(6) 0.044(6) -0.001(5) 0.016(5) 0.000(5)
C1 0.019(5) 0.025(6) 0.018(6) -0.001(5) 0.007(5) 0.001(5)
C2 0.020(6) 0.043(8) 0.026(6) 0.011(6) 0.017(5) 0.007(6)
N2 0.038(6) 0.047(7) 0.034(6) -0.020(5) 0.016(5) -0.023(5)
C3 0.030(6) 0.031(7) 0.018(6) 0.007(5) 0.018(5) -0.001(5)
N3 0.029(5) 0.008(4) 0.041(5) -0.001(4) 0.026(4) -0.009(4)
N4 0.022(5) 0.026(5) 0.031(5) 0.009(4) 0.016(4) 0.008(4)
C4 0.033(6) 0.016(5) 0.031(5) 0.004(4) 0.020(5) 0.004(4)
C5 0.077(9) 0.045(7) 0.032(6) -0.010(6) 0.027(7) -0.037(7)
C6 0.081(10) 0.066(9) 0.022(6) -0.010(6) 0.023(7) -0.058(8)
C7 0.028(6) 0.026(6) 0.031(6) 0.002(4) 0.010(5) -0.001(5)
C8 0.062(8) 0.024(6) 0.032(6) -0.018(5) 0.026(6) -0.021(5)
C9 0.059(7) 0.009(5) 0.020(5) 0.005(4) 0.019(5) 0.001(5)
C10 0.056(8) 0.038(7) 0.040(7) -0.007(5) 0.021(6) -0.024(6)
C11 0.085(11) 0.077(11) 0.055(9) -0.012(8) 0.048(8) -0.029(8)
C12 0.029(6) 0.045(8) 0.012(6) -0.002(5) 0.012(5) -0.006(6)
C13 0.025(5) 0.012(5) 0.026(5) -0.008(4) 0.008(4) 0.000(4)
C14 0.039(6) 0.035(7) 0.018(6) 0.012(5) 0.016(5) 0.012(5)
C15 0.030(6) 0.082(10) 0.013(6) 0.021(5) 0.012(5) 0.022(6)
C16 0.036(6) 0.027(6) 0.021(6) -0.007(4) 0.009(5) 0.011(5)
C17 0.029(6) 0.046(7) 0.022(6) 0.026(5) 0.009(5) 0.017(5)
C18 0.031(5) 0.034(6) 0.017(5) 0.005(4) 0.011(5) 0.004(5)
C19 0.046(7) 0.034(7) 0.045(7) 0.016(6) 0.028(6) 0.024(5)
C20 0.045(8) 0.102(12) 0.052(9) 0.026(8) 0.026(7) 0.053(8)

loop_
_atom_site_label
_atom_site_type_symbol
_atom_site_fract_x
_atom_site_fract_y
_atom_site_fract_z
_atom_site_U_iso_or_equiv
_atom_site_thermal_displace_type
_atom_site_occupancy
_atom_site_calc_flag
_atom_site_refinement_flags
Pt1 Pt 0.00314(2) 0.00038(3) 0.12758(3) 0.02045(15) Uani 1 d .
N1 N 0.1581(5) -0.0808(5) 0.2377(7) 0.040(3) Uani 1 d .
C1 C 0.1019(5) -0.0519(5) 0.1968(8) 0.021(2) Uani 1 d .
C2 C 0.0596(5) 0.0961(6) 0.1648(8) 0.027(3) Uani 1 d .
N2 N 0.0919(5) 0.1498(5) 0.1892(8) 0.040(3) Uani 1 d .
C3 C -0.0483(5) -0.0960(5) 0.0950(8) 0.024(2) Uani 1 d .
N3 N -0.0770(4) -0.1512(4) 0.0850(7) 0.023(2) Uani 1 d .
N4 N -0.1508(4) 0.0832(4) 0.0321(7) 0.025(2) Uani 1 d .
C4 C -0.1118(5) -0.2194(5) 0.0782(8) 0.025(2) Uani 1 d U
C5 C -0.1092(7) -0.2481(6) 0.1758(9) 0.051(4) Uani 1 d U
H5A H -0.0839(7) -0.2229(6) 0.2471(9) 0.061 Uiso 1 calc R
C6 C -0.1435(7) -0.3133(6) 0.1687(9) 0.057(4) Uani 1 d U
H6A H -0.1407(7) -0.3340(6) 0.2369(9) 0.068 Uiso 1 calc R
C7 C -0.1823(5) -0.3510(6) 0.0664(9) 0.029(2) Uani 1 d U
C8 C -0.1865(6) -0.3196(6) -0.0311(9) 0.038(3) Uani 1 d U
H8A H -0.2143(6) -0.3438(6) -0.1027(9) 0.045 Uiso 1 calc R
C9 C -0.1515(6) -0.2538(5) -0.0291(8) 0.029(3) Uani 1 d U
H9A H -0.1543(6) -0.2328(5) -0.0972(8) 0.035 Uiso 1 calc R
C10 C -0.2210(6) -0.4257(6) 0.0624(9) 0.045(3) Uani 1 d U
H10A H -0.2678(6) -0.4284(6) -0.0116(9) 0.054 Uiso 1 calc R
H10B H -0.1874(6) -0.4653(6) 0.0619(9) 0.054 Uiso 1 calc R
C11 C -0.2401(7) -0.4414(7) 0.1536(10) 0.066(4) Uani 1 d .
H11A H -0.2682(38) -0.4876(22) 0.1370(34) 0.099 Uiso 1 calc R
H11B H -0.2711(36) -0.4016(21) 0.1588(43) 0.099 Uiso 1 calc R
H11C H -0.1939(7) -0.4458(41) 0.2269(15) 0.099 Uiso 1 calc R
C12 C -0.0950(6) 0.0525(6) 0.0648(8) 0.028(3) Uani 1 d .
C13 C -0.2204(5) 0.1162(5) 0.0013(8) 0.022(2) Uani 1 d U
C14 C -0.2526(6) 0.1089(5) 0.0713(8) 0.030(3) Uani 1 d U
H14A H -0.2272(6) 0.0828(5) 0.1418(8) 0.036 Uiso 1 calc R
C15 C -0.3212(6) 0.1390(6) 0.0402(8) 0.041(3) Uani 1 d U
H15A H -0.3467(6) 0.1283(6) 0.0837(8) 0.049 Uiso 1 calc R
C16 C -0.3552(6) 0.1862(5) -0.0565(8) 0.030(2) Uani 1 d U
C17 C -0.3207(6) 0.1925(6) -0.1252(9) 0.033(3) Uani 1 d U
H17A H -0.3442(6) 0.2210(6) -0.1933(9) 0.040 Uiso 1 calc R
C18 C -0.2525(5) 0.1582(5) -0.0978(8) 0.027(2) Uani 1 d U
H18A H -0.2289(5) 0.1635(5) -0.1453(8) 0.033 Uiso 1 calc R
C19 C -0.4304(6) 0.2240(6) -0.0879(9) 0.039(3) Uani 1 d U
H19A H -0.4328(6) 0.2693(6) -0.1309(9) 0.047 Uiso 1 calc R
H19B H -0.4713(6) 0.1914(6) -0.1409(9) 0.047 Uiso 1 calc R
C20 C -0.4467(6) 0.2444(7) 0.0104(9) 0.065(4) Uani 1 d .
H20A H -0.4956(21) 0.2690(40) -0.0204(10) 0.097 Uiso 1 calc R
H20B H -0.4073(25) 0.2775(34) 0.0635(36) 0.097 Uiso 1 calc R
H20C H -0.4476(44) 0.2000(8) 0.0516(43) 0.097 Uiso 1 calc R

loop_
_atom_type_symbol
_atom_type_description
_atom_type_scat_dispersion_real
_atom_type_scat_dispersion_imag
_atom_type_scat_source
C C 0.0033 0.0016 'International Tables Vol C Tables 4.2.6.8 and 6.1.1.4'
H H 0.0000 0.0000 'International Tables Vol C Tables 4.2.6.8 and 6.1.1.4'
N N 0.0061 0.0033 'International Tables Vol C Tables 4.2.6.8 and 6.1.1.4'
Pt Pt -1.7033 8.3905 'International Tables Vol C Tables 4.2.6.8 and 6.1.1.4'

loop_
_geom_angle_atom_site_label_1
_geom_angle_atom_site_label_2
_geom_angle_atom_site_label_3
_geom_angle
C3 Pt1 C12 91.0(4)
C3 Pt1 C1 88.9(4)
C12 Pt1 C1 177.7(4)
C3 Pt1 C2 177.5(4)
C12 Pt1 C2 91.4(4)
C1 Pt1 C2 88.6(4)
N1 C1 Pt1 178.7(9)
N2 C2 Pt1 177.9(10)
N3 C3 Pt1 174.5(9)
C3 N3 C4 177.3(10)
C12 N4 C13 173.4(10)
C5 C4 C9 122.0(10)
C5 C4 N3 118.6(9)
C9 C4 N3 119.4(9)
C6 C5 C4 118.4(10)
C5 C6 C7 122.8(11)
C8 C7 C6 117.5(10)
C8 C7 C10 121.5(9)
C6 C7 C10 120.9(9)
C7 C8 C9 122.4(10)
C8 C9 C4 116.8(9)
C11 C10 C7 117.8(10)
N4 C12 Pt1 177.9(9)
C14 C13 C18 122.2(9)
C14 C13 N4 119.4(9)
C18 C13 N4 118.4(9)
C13 C14 C15 119.6(9)
C14 C15 C16 120.9(10)
C17 C16 C15 117.3(9)
C17 C16 C19 121.4(9)
C15 C16 C19 121.2(10)
C16 C17 C18 122.0(9)
C13 C18 C17 117.6(10)
C20 C19 C16 117.3(8)

loop_
_geom_bond_atom_site_label_1
_geom_bond_atom_site_label_2
_geom_bond_distance
Pt1 C3 1.983(10)
Pt1 C12 1.989(11)
Pt1 C1 1.998(10)
Pt1 C2 2.014(11)
N1 C1 1.129(11)
C2 N2 1.136(12)
C3 N3 1.137(11)
N3 C4 1.411(11)
N4 C12 1.143(12)
N4 C13 1.398(11)
C4 C5 1.362(13)
C4 C9 1.403(12)
C5 C6 1.357(13)
C6 C7 1.382(13)
C7 C8 1.369(13)
C7 C10 1.558(12)
C8 C9 1.385(12)
C10 C11 1.448(14)
C13 C14 1.355(13)
C13 C18 1.384(12)
C14 C15 1.358(13)
C15 C16 1.419(12)
C16 C17 1.375(14)
C16 C19 1.532(13)
C17 C18 1.392(13)
C19 C20 1.519(13)

loop_
_geom_torsion_atom_site_label_1
_geom_torsion_atom_site_label_2
_geom_torsion_atom_site_label_3
_geom_torsion_atom_site_label_4
_geom_torsion
C3 Pt1 C1 N1 -125.5(449)
C12 Pt1 C1 N1 -36.4(508)
C2 Pt1 C1 N1 54.1(449)
C3 Pt1 C2 N2 -68.3(295)
C12 Pt1 C2 N2 99.1(254)
C1 Pt1 C2 N2 -78.6(254)
C12 Pt1 C3 N3 -92.6(91)
C1 Pt1 C3 N3 85.1(91)
C2 Pt1 C3 N3 74.9(143)
Pt1 C3 N3 C4 -5.9(279)
C3 N3 C4 C5 -1.9(205)
C3 N3 C4 C9 174.6(196)
C9 C4 C5 C6 2.8(18)
N3 C4 C5 C6 179.2(11)
C4 C5 C6 C7 -1.5(20)
C5 C6 C7 C8 -0.9(19)
C5 C6 C7 C10 -179.8(12)
C6 C7 C8 C9 2.1(17)
C10 C7 C8 C9 -179.0(10)
C7 C8 C9 C4 -0.8(16)
C5 C4 C9 C8 -1.7(16)
N3 C4 C9 C8 -178.1(9)
C8 C7 C10 C11 -156.1(12)
C6 C7 C10 C11 22.8(17)
C13 N4 C12 Pt1 -56.7(321)
C3 Pt1 C12 N4 113.7(265)
C1 Pt1 C12 N4 24.7(339)
C2 Pt1 C12 N4 -65.8(265)
C12 N4 C13 C14 13.5(97)
C12 N4 C13 C18 -169.3(89)
C18 C13 C14 C15 4.9(16)
N4 C13 C14 C15 -178.0(10)
C13 C14 C15 C16 -8.5(17)
C14 C15 C16 C17 8.1(16)
C14 C15 C16 C19 -176.2(10)
C15 C16 C17 C18 -4.3(16)
C19 C16 C17 C18 -179.9(10)
C14 C13 C18 C17 -1.0(15)
N4 C13 C18 C17 -178.2(9)
C16 C17 C18 C13 0.8(16)
C17 C16 C19 C20 -152.5(11)
C15 C16 C19 C20 32.1(16)
